data_4064960
loop_
_publ_author_name
'Kundu, Sabuj'
'Brennessel, William W.'
'Jones, William D.'

_publ_section_title
;
 C--S Bond Activation of Thioesters Using Platinum(0)
;
_journal_issue 19
_journal_name_full Organometallics
_journal_page_first 5147
_journal_paper_doi 10.1021/om200452z
_journal_volume 30
_journal_year 2011
_chemical_formula_moiety 'C16 H38 P2 Pt S2'
_chemical_formula_sum 'C16 H38 P2 Pt S2'
_chemical_formula_weight 551.61
_chemical_name_common jonsk22
_chemical_name_systematic
; 
 (dippe)Pt(SMe)2 
;
_space_group_IT_number 14
_symmetry_cell_setting monoclinic
_symmetry_space_group_name_Hall '-P 2ybc'
_symmetry_space_group_name_H-M 'P 1 21/c 1'
_atom_sites_solution_hydrogens geom
_atom_sites_solution_primary direct
_atom_sites_solution_secondary difmap
_audit_creation_method SHELXL-97
_cell_angle_alpha 90.00
_cell_angle_beta 90.427(5)
_cell_angle_gamma 90.00
_cell_formula_units_Z 4
_cell_length_a 10.306(3)
_cell_length_b 13.148(3)
_cell_length_c 15.890(4)
_cell_measurement_reflns_used 3787
_cell_measurement_temperature 100.0(1)
_cell_measurement_theta_max 28.16
_cell_measurement_theta_min 2.51
_cell_volume 2153.1(10)
_computing_cell_refinement 'SAINT (Bruker, 2009)'
_computing_data_collection 'APEX2 (Bruker, 2010)'
_computing_data_reduction 'SAINT (Bruker, 2009)'
_computing_molecular_graphics 'SHELXTL (Sheldrick, 2008)'
_computing_publication_material 'SHELXTL (Sheldrick, 2008)'
_computing_structure_refinement 'SHELXL-97 (Sheldrick, 2008)'
_computing_structure_solution 'SIR97 (Altomare et al., 1999)'
_diffrn_ambient_temperature 100.0(1)
_diffrn_measured_fraction_theta_full 0.997
_diffrn_measured_fraction_theta_max 0.997
_diffrn_measurement_device_type 'Bruker SMART APEX II CCD Platform'
_diffrn_measurement_method 'area detector, \w scans per \f'
_diffrn_radiation_monochromator graphite
_diffrn_radiation_source 'fine-focus sealed tube'
_diffrn_radiation_type MoK\a
_diffrn_radiation_wavelength 0.71073
_diffrn_reflns_av_R_equivalents 0.1117
_diffrn_reflns_av_sigmaI/netI 0.0944
_diffrn_reflns_limit_h_max 16
_diffrn_reflns_limit_h_min -16
_diffrn_reflns_limit_k_max 21
_diffrn_reflns_limit_k_min -21
_diffrn_reflns_limit_l_max 25
_diffrn_reflns_limit_l_min -25
_diffrn_reflns_number 44053
_diffrn_reflns_theta_full 34.97
_diffrn_reflns_theta_max 34.97
_diffrn_reflns_theta_min 1.98
_diffrn_standards_number 0
_exptl_absorpt_coefficient_mu 6.854
_exptl_absorpt_correction_T_max 0.7256
_exptl_absorpt_correction_T_min 0.4068
_exptl_absorpt_correction_type multi-scan
_exptl_absorpt_process_details 'SADABS (Sheldrick, 2008)'
_exptl_crystal_colour colorless
_exptl_crystal_density_diffrn 1.702
_exptl_crystal_density_method 'not measured'
_exptl_crystal_description plate
_exptl_crystal_F_000 1096
_exptl_crystal_size_max 0.16
_exptl_crystal_size_mid 0.12
_exptl_crystal_size_min 0.05
_refine_diff_density_max 1.351
_refine_diff_density_min -1.936
_refine_diff_density_rms 0.251
_refine_ls_extinction_method none
_refine_ls_goodness_of_fit_ref 1.030
_refine_ls_hydrogen_treatment constr
_refine_ls_matrix_type full
_refine_ls_number_parameters 200
_refine_ls_number_reflns 9434
_refine_ls_number_restraints 0
_refine_ls_restrained_S_all 1.030
_refine_ls_R_factor_all 0.1010
_refine_ls_R_factor_gt 0.0554
_refine_ls_shift/su_max 0.001
_refine_ls_shift/su_mean 0.000
_refine_ls_structure_factor_coef Fsqd
_refine_ls_weighting_details 'calc w=1/[\s^2^(Fo^2^)+(0.0199P)^2^+4.5256P] where P=(Fo^2^+2Fc^2^)/3'
_refine_ls_weighting_scheme calc
_refine_ls_wR_factor_gt 0.0840
_refine_ls_wR_factor_ref 0.0966
_reflns_number_gt 6219
_reflns_number_total 9434
_reflns_threshold_expression >2sigma(I)
_cod_data_source_file om200452z_si_002.cif
_cod_data_source_block jonsk22_4a
_cod_original_cell_volume 2153.1(9)
_cod_database_code 4064960

loop_
_symmetry_equiv_pos_as_xyz
'x, y, z'
'-x, y+1/2, -z+1/2'
'-x, -y, -z'
'x, -y-1/2, z-1/2'

loop_
_atom_site_label
_atom_site_type_symbol
_atom_site_fract_x
_atom_site_fract_y
_atom_site_fract_z
_atom_site_U_iso_or_equiv
_atom_site_adp_type
_atom_site_occupancy
_atom_site_symmetry_multiplicity
_atom_site_calc_flag
_atom_site_refinement_flags
Pt1 Pt 0.730705(18) 0.222491(15) 0.666973(12) 0.01894(5) Uani 1 1 d .
P1 P 0.90298(12) 0.18167(11) 0.74701(9) 0.0206(3) Uani 1 1 d .
P2 P 0.65142(12) 0.06818(10) 0.69644(8) 0.0188(3) Uani 1 1 d .
S1 S 0.80095(15) 0.39372(11) 0.66298(9) 0.0304(3) Uani 1 1 d .
S2 S 0.56825(13) 0.23902(11) 0.56235(8) 0.0253(3) Uani 1 1 d .
C1 C 0.7916(7) 0.4396(5) 0.5555(4) 0.0387(15) Uani 1 1 d .
H1A H 0.7637 0.5108 0.5554 0.058 Uiso 1 1 calc R
H1B H 0.7289 0.3985 0.5237 0.058 Uiso 1 1 calc R
H1C H 0.8772 0.4342 0.5294 0.058 Uiso 1 1 calc R
C2 C 0.4778(6) 0.3537(5) 0.5834(4) 0.0342(14) Uani 1 1 d .
H2A H 0.4099 0.3622 0.5405 0.051 Uiso 1 1 calc R
H2B H 0.5365 0.4123 0.5822 0.051 Uiso 1 1 calc R
H2C H 0.4379 0.3488 0.6391 0.051 Uiso 1 1 calc R
C3 C 0.8722(5) 0.0617(4) 0.8022(3) 0.0250(11) Uani 1 1 d .
H3A H 0.9551 0.0246 0.8096 0.030 Uiso 1 1 calc R
H3B H 0.8374 0.0766 0.8587 0.030 Uiso 1 1 calc R
C4 C 0.7747(5) -0.0067(4) 0.7535(3) 0.0211(10) Uani 1 1 d .
H4A H 0.7309 -0.0527 0.7936 0.025 Uiso 1 1 calc R
H4B H 0.8226 -0.0494 0.7128 0.025 Uiso 1 1 calc R
C5 C 0.9553(5) 0.2706(5) 0.8297(3) 0.0250(11) Uani 1 1 d .
H5 H 0.9887 0.3329 0.8009 0.030 Uiso 1 1 calc R
C6 C 0.8411(5) 0.3038(4) 0.8836(4) 0.0304(13) Uani 1 1 d .
H6A H 0.8701 0.3554 0.9240 0.046 Uiso 1 1 calc R
H6B H 0.8070 0.2449 0.9141 0.046 Uiso 1 1 calc R
H6C H 0.7729 0.3323 0.8474 0.046 Uiso 1 1 calc R
C7 C 1.0659(6) 0.2294(6) 0.8844(4) 0.0391(15) Uani 1 1 d .
H7A H 1.0937 0.2819 0.9245 0.059 Uiso 1 1 calc R
H7B H 1.1391 0.2106 0.8486 0.059 Uiso 1 1 calc R
H7C H 1.0360 0.1694 0.9153 0.059 Uiso 1 1 calc R
C8 C 1.0504(5) 0.1559(5) 0.6850(3) 0.0267(12) Uani 1 1 d .
H8 H 1.1176 0.1293 0.7250 0.032 Uiso 1 1 calc R
C9 C 1.0279(6) 0.0747(5) 0.6194(4) 0.0402(16) Uani 1 1 d .
H9A H 1.1076 0.0642 0.5873 0.060 Uiso 1 1 calc R
H9B H 0.9580 0.0961 0.5812 0.060 Uiso 1 1 calc R
H9C H 1.0034 0.0110 0.6471 0.060 Uiso 1 1 calc R
C10 C 1.1055(7) 0.2503(5) 0.6451(5) 0.049(2) Uani 1 1 d .
H10A H 1.1809 0.2320 0.6111 0.074 Uiso 1 1 calc R
H10B H 1.1321 0.2982 0.6892 0.074 Uiso 1 1 calc R
H10C H 1.0393 0.2820 0.6091 0.074 Uiso 1 1 calc R
C11 C 0.5114(5) 0.0695(4) 0.7687(3) 0.0233(11) Uani 1 1 d .
H11 H 0.4872 -0.0029 0.7797 0.028 Uiso 1 1 calc R
C12 C 0.5498(5) 0.1172(5) 0.8537(3) 0.0280(12) Uani 1 1 d .
H12A H 0.4741 0.1186 0.8906 0.042 Uiso 1 1 calc R
H12B H 0.5808 0.1868 0.8446 0.042 Uiso 1 1 calc R
H12C H 0.6189 0.0767 0.8799 0.042 Uiso 1 1 calc R
C13 C 0.3938(5) 0.1212(5) 0.7314(4) 0.0306(13) Uani 1 1 d .
H13A H 0.3208 0.1148 0.7703 0.046 Uiso 1 1 calc R
H13B H 0.3712 0.0891 0.6776 0.046 Uiso 1 1 calc R
H13C H 0.4129 0.1934 0.7222 0.046 Uiso 1 1 calc R
C14 C 0.5976(5) -0.0156(4) 0.6104(3) 0.0239(11) Uani 1 1 d .
H14 H 0.5175 0.0154 0.5853 0.029 Uiso 1 1 calc R
C15 C 0.6992(5) -0.0211(5) 0.5404(3) 0.0282(12) Uani 1 1 d .
H15A H 0.6656 -0.0627 0.4939 0.042 Uiso 1 1 calc R
H15B H 0.7790 -0.0519 0.5626 0.042 Uiso 1 1 calc R
H15C H 0.7179 0.0476 0.5199 0.042 Uiso 1 1 calc R
C16 C 0.5617(7) -0.1225(5) 0.6403(4) 0.0365(15) Uani 1 1 d .
H16A H 0.5351 -0.1639 0.5918 0.055 Uiso 1 1 calc R
H16B H 0.4900 -0.1182 0.6803 0.055 Uiso 1 1 calc R
H16C H 0.6371 -0.1539 0.6678 0.055 Uiso 1 1 calc R

loop_
_atom_site_aniso_label
_atom_site_aniso_U_11
_atom_site_aniso_U_22
_atom_site_aniso_U_33
_atom_site_aniso_U_23
_atom_site_aniso_U_13
_atom_site_aniso_U_12
Pt1 0.01872(8) 0.02018(9) 0.01792(8) -0.00064(9) 0.00008(6) 0.00082(9)
P1 0.0169(6) 0.0243(7) 0.0207(7) -0.0025(5) -0.0006(5) -0.0014(5)
P2 0.0162(6) 0.0223(6) 0.0178(6) -0.0016(5) -0.0006(5) 0.0010(5)
S1 0.0385(8) 0.0231(7) 0.0295(8) 0.0016(6) -0.0039(6) -0.0054(6)
S2 0.0276(6) 0.0275(7) 0.0208(6) 0.0002(5) -0.0042(5) 0.0045(5)
C1 0.050(4) 0.039(4) 0.027(3) 0.008(3) 0.003(3) -0.007(3)
C2 0.036(3) 0.038(4) 0.029(3) -0.004(3) -0.003(2) 0.011(3)
C3 0.022(2) 0.030(3) 0.023(3) -0.003(2) 0.001(2) 0.001(2)
C4 0.019(2) 0.021(2) 0.024(3) 0.000(2) 0.0002(19) 0.0037(19)
C5 0.023(2) 0.031(3) 0.021(2) -0.001(2) 0.0021(19) -0.004(2)
C6 0.030(3) 0.033(3) 0.028(3) -0.006(2) 0.000(2) -0.003(2)
C7 0.031(3) 0.055(4) 0.031(3) -0.011(3) -0.007(2) -0.005(3)
C8 0.016(2) 0.038(3) 0.027(3) -0.002(2) 0.005(2) 0.001(2)
C9 0.038(3) 0.034(3) 0.049(4) -0.011(3) 0.021(3) -0.002(3)
C10 0.046(4) 0.048(4) 0.054(4) -0.019(3) 0.022(3) -0.026(3)
C11 0.020(2) 0.027(3) 0.023(3) 0.002(2) 0.001(2) -0.003(2)
C12 0.022(3) 0.039(3) 0.022(3) -0.005(2) 0.005(2) 0.000(2)
C13 0.015(2) 0.049(4) 0.028(3) -0.001(3) 0.001(2) 0.001(2)
C14 0.021(2) 0.031(3) 0.020(3) -0.007(2) -0.0007(19) -0.001(2)
C15 0.031(3) 0.033(3) 0.021(3) -0.009(2) 0.000(2) 0.003(2)
C16 0.052(4) 0.031(3) 0.027(3) -0.005(2) -0.004(3) -0.016(3)

loop_
_atom_type_symbol
_atom_type_description
_atom_type_scat_dispersion_real
_atom_type_scat_dispersion_imag
_atom_type_scat_source
C C 0.0033 0.0016 'International Tables Vol C Tables 4.2.6.8 and 6.1.1.4'
H H 0.0000 0.0000 'International Tables Vol C Tables 4.2.6.8 and 6.1.1.4'
P P 0.1023 0.0942 'International Tables Vol C Tables 4.2.6.8 and 6.1.1.4'
S S 0.1246 0.1234 'International Tables Vol C Tables 4.2.6.8 and 6.1.1.4'
Pt Pt -1.7033 8.3905 'International Tables Vol C Tables 4.2.6.8 and 6.1.1.4'

loop_
_geom_angle_atom_site_label_1
_geom_angle_atom_site_label_2
_geom_angle_atom_site_label_3
_geom_angle
P2 Pt1 P1 87.31(5)
P2 Pt1 S2 88.43(5)
P1 Pt1 S2 167.49(5)
P2 Pt1 S1 168.68(5)
P1 Pt1 S1 90.11(5)
S2 Pt1 S1 96.26(5)
C3 P1 C5 104.9(3)
C3 P1 C8 104.0(3)
C5 P1 C8 105.1(2)
C3 P1 Pt1 109.78(18)
C5 P1 Pt1 118.72(19)
C8 P1 Pt1 113.10(19)
C14 P2 C4 104.4(2)
C14 P2 C11 103.6(2)
C4 P2 C11 103.8(2)
C14 P2 Pt1 119.73(19)
C4 P2 Pt1 109.66(17)
C11 P2 Pt1 114.12(19)
C1 S1 Pt1 109.1(2)
C2 S2 Pt1 108.1(2)
S1 C1 H1A 109.5
S1 C1 H1B 109.5
H1A C1 H1B 109.5
S1 C1 H1C 109.5
H1A C1 H1C 109.5
H1B C1 H1C 109.5
S2 C2 H2A 109.5
S2 C2 H2B 109.5
H2A C2 H2B 109.5
S2 C2 H2C 109.5
H2A C2 H2C 109.5
H2B C2 H2C 109.5
C4 C3 P1 112.0(4)
C4 C3 H3A 109.2
P1 C3 H3A 109.2
C4 C3 H3B 109.2
P1 C3 H3B 109.2
H3A C3 H3B 107.9
C3 C4 P2 112.2(4)
C3 C4 H4A 109.2
P2 C4 H4A 109.2
C3 C4 H4B 109.2
P2 C4 H4B 109.2
H4A C4 H4B 107.9
C6 C5 C7 111.0(5)
C6 C5 P1 111.1(4)
C7 C5 P1 113.3(4)
C6 C5 H5 107.1
C7 C5 H5 107.1
P1 C5 H5 107.1
C5 C6 H6A 109.5
C5 C6 H6B 109.5
H6A C6 H6B 109.5
C5 C6 H6C 109.5
H6A C6 H6C 109.5
H6B C6 H6C 109.5
C5 C7 H7A 109.5
C5 C7 H7B 109.5
H7A C7 H7B 109.5
C5 C7 H7C 109.5
H7A C7 H7C 109.5
H7B C7 H7C 109.5
C10 C8 C9 110.4(5)
C10 C8 P1 112.8(4)
C9 C8 P1 112.0(4)
C10 C8 H8 107.1
C9 C8 H8 107.1
P1 C8 H8 107.1
C8 C9 H9A 109.5
C8 C9 H9B 109.5
H9A C9 H9B 109.5
C8 C9 H9C 109.5
H9A C9 H9C 109.5
H9B C9 H9C 109.5
C8 C10 H10A 109.5
C8 C10 H10B 109.5
H10A C10 H10B 109.5
C8 C10 H10C 109.5
H10A C10 H10C 109.5
H10B C10 H10C 109.5
C13 C11 C12 111.2(5)
C13 C11 P2 112.9(4)
C12 C11 P2 110.6(4)
C13 C11 H11 107.3
C12 C11 H11 107.3
P2 C11 H11 107.3
C11 C12 H12A 109.5
C11 C12 H12B 109.5
H12A C12 H12B 109.5
C11 C12 H12C 109.5
H12A C12 H12C 109.5
H12B C12 H12C 109.5
C11 C13 H13A 109.5
C11 C13 H13B 109.5
H13A C13 H13B 109.5
C11 C13 H13C 109.5
H13A C13 H13C 109.5
H13B C13 H13C 109.5
C16 C14 C15 110.4(5)
C16 C14 P2 113.1(4)
C15 C14 P2 111.4(4)
C16 C14 H14 107.2
C15 C14 H14 107.2
P2 C14 H14 107.2
C14 C15 H15A 109.5
C14 C15 H15B 109.5
H15A C15 H15B 109.5
C14 C15 H15C 109.5
H15A C15 H15C 109.5
H15B C15 H15C 109.5
C14 C16 H16A 109.5
C14 C16 H16B 109.5
H16A C16 H16B 109.5
C14 C16 H16C 109.5
H16A C16 H16C 109.5
H16B C16 H16C 109.5

loop_
_geom_bond_atom_site_label_1
_geom_bond_atom_site_label_2
_geom_bond_distance
Pt1 P2 2.2381(14)
Pt1 P1 2.2414(14)
Pt1 S2 2.3606(14)
Pt1 S1 2.3659(15)
P1 C3 1.833(6)
P1 C5 1.838(6)
P1 C8 1.848(5)
P2 C14 1.838(5)
P2 C4 1.840(5)
P2 C11 1.850(5)
S1 C1 1.812(6)
S2 C2 1.805(6)
C1 H1A 0.9800
C1 H1B 0.9800
C1 H1C 0.9800
C2 H2A 0.9800
C2 H2B 0.9800
C2 H2C 0.9800
C3 C4 1.552(7)
C3 H3A 0.9900
C3 H3B 0.9900
C4 H4A 0.9900
C4 H4B 0.9900
C5 C6 1.524(7)
C5 C7 1.528(8)
C5 H5 1.0000
C6 H6A 0.9800
C6 H6B 0.9800
C6 H6C 0.9800
C7 H7A 0.9800
C7 H7B 0.9800
C7 H7C 0.9800
C8 C10 1.507(9)
C8 C9 1.509(8)
C8 H8 1.0000
C9 H9A 0.9800
C9 H9B 0.9800
C9 H9C 0.9800
C10 H10A 0.9800
C10 H10B 0.9800
C10 H10C 0.9800
C11 C13 1.507(7)
C11 C12 1.538(7)
C11 H11 1.0000
C12 H12A 0.9800
C12 H12B 0.9800
C12 H12C 0.9800
C13 H13A 0.9800
C13 H13B 0.9800
C13 H13C 0.9800
C14 C16 1.530(8)
C14 C15 1.535(7)
C14 H14 1.0000
C15 H15A 0.9800
C15 H15B 0.9800
C15 H15C 0.9800
C16 H16A 0.9800
C16 H16B 0.9800
C16 H16C 0.9800

loop_
_geom_torsion_atom_site_label_1
_geom_torsion_atom_site_label_2
_geom_torsion_atom_site_label_3
_geom_torsion_atom_site_label_4
_geom_torsion
P2 Pt1 P1 C3 -8.84(19)
S2 Pt1 P1 C3 -79.1(3)
S1 Pt1 P1 C3 160.13(19)
P2 Pt1 P1 C5 -129.4(2)
S2 Pt1 P1 C5 160.4(3)
S1 Pt1 P1 C5 39.6(2)
P2 Pt1 P1 C8 106.9(2)
S2 Pt1 P1 C8 36.6(3)
S1 Pt1 P1 C8 -84.2(2)
P1 Pt1 P2 C14 -128.1(2)
S2 Pt1 P2 C14 40.1(2)
S1 Pt1 P2 C14 154.9(3)
P1 Pt1 P2 C4 -7.54(18)
S2 Pt1 P2 C4 160.69(18)
S1 Pt1 P2 C4 -84.5(3)
P1 Pt1 P2 C11 108.38(19)
S2 Pt1 P2 C11 -83.39(19)
S1 Pt1 P2 C11 31.4(3)
P2 Pt1 S1 C1 -149.8(3)
P1 Pt1 S1 C1 133.4(2)
S2 Pt1 S1 C1 -35.8(2)
P2 Pt1 S2 C2 124.4(2)
P1 Pt1 S2 C2 -165.5(3)
S1 Pt1 S2 C2 -45.3(2)
C5 P1 C3 C4 155.5(4)
C8 P1 C3 C4 -94.4(4)
Pt1 P1 C3 C4 26.9(4)
P1 C3 C4 P2 -33.5(5)
C14 P2 C4 C3 155.4(4)
C11 P2 C4 C3 -96.4(4)
Pt1 P2 C4 C3 25.9(4)
C3 P1 C5 C6 -73.8(4)
C8 P1 C5 C6 176.9(4)
Pt1 P1 C5 C6 49.2(5)
C3 P1 C5 C7 51.9(5)
C8 P1 C5 C7 -57.4(5)
Pt1 P1 C5 C7 174.9(3)
C3 P1 C8 C10 -170.8(5)
C5 P1 C8 C10 -60.9(5)
Pt1 P1 C8 C10 70.1(5)
C3 P1 C8 C9 63.9(5)
C5 P1 C8 C9 173.8(5)
Pt1 P1 C8 C9 -55.2(5)
C14 P2 C11 C13 -66.9(5)
C4 P2 C11 C13 -175.8(4)
Pt1 P2 C11 C13 64.9(4)
C14 P2 C11 C12 167.7(4)
C4 P2 C11 C12 58.9(4)
Pt1 P2 C11 C12 -60.4(4)
C4 P2 C14 C16 49.9(5)
C11 P2 C14 C16 -58.5(5)
Pt1 P2 C14 C16 173.0(3)
C4 P2 C14 C15 -75.1(4)
C11 P2 C14 C15 176.5(4)
Pt1 P2 C14 C15 48.0(5)
